data_4504367
loop_
_publ_author_name
'Solchinger, Alexander'
'Wurst, Klaus'
'Kopacka, Holger'
'Bildstein, Benno'

_publ_section_title
;
 Supramolecular Stabilization of Hemiacetals ofN-Alkyl(Benz)Imidazole
 Aldehydes
;
_journal_issue 12
_journal_name_full 'Crystal Growth &amp; Design'
_journal_page_first 2380
_journal_paper_doi 10.1021/cg070377h
_journal_volume 7
_journal_year 2007
_chemical_formula_sum 'C10 H12 N2 O2'
_chemical_formula_weight 192.22
_chemical_name_systematic
; 
 ? 
;
_space_group_IT_number 14
_symmetry_cell_setting monoclinic
_symmetry_space_group_name_Hall '-P 2ybc'
_symmetry_space_group_name_H-M 'P 1 21/c 1'
_atom_sites_solution_hydrogens geom
_atom_sites_solution_primary direct
_atom_sites_solution_secondary difmap
_audit_creation_method SHELXL-97
_cell_angle_alpha 90.00
_cell_angle_beta 107.008(4)
_cell_angle_gamma 90.00
_cell_formula_units_Z 4
_cell_length_a 8.8472(6)
_cell_length_b 11.6962(9)
_cell_length_c 9.7839(4)
_cell_measurement_reflns_used 4506
_cell_measurement_temperature 233(2)
_cell_measurement_theta_max 25.0
_cell_measurement_theta_min 1.0
_cell_volume 968.15(11)
_computing_data_collection COLLECT
_computing_data_reduction 'DENZO and SCALEPACK'
_computing_structure_refinement 'SHELXL-97 (Sheldrick, 1997)'
_computing_structure_solution 'SHELXS-97 (Sheldrick, 1990)'
_diffrn_ambient_temperature 233(2)
_diffrn_measured_fraction_theta_full 0.997
_diffrn_measured_fraction_theta_max 0.997
_diffrn_measurement_device_type 'Nonius KappaCCD'
_diffrn_measurement_method 'phi- and omega-scan'
_diffrn_radiation_monochromator graphite
_diffrn_radiation_source 'fine-focus sealed tube'
_diffrn_radiation_type MoK\a
_diffrn_radiation_wavelength 0.71073
_diffrn_reflns_av_R_equivalents 0.0355
_diffrn_reflns_av_sigmaI/netI 0.0392
_diffrn_reflns_limit_h_max 10
_diffrn_reflns_limit_h_min 0
_diffrn_reflns_limit_k_max 13
_diffrn_reflns_limit_k_min -13
_diffrn_reflns_limit_l_max 10
_diffrn_reflns_limit_l_min -11
_diffrn_reflns_number 4445
_diffrn_reflns_theta_full 24.00
_diffrn_reflns_theta_max 24.00
_diffrn_reflns_theta_min 2.41
_diffrn_standards_number 0
_exptl_absorpt_coefficient_mu 0.094
_exptl_absorpt_correction_type none
_exptl_crystal_colour colorless
_exptl_crystal_density_diffrn 1.319
_exptl_crystal_density_method 'not measured'
_exptl_crystal_description prism
_exptl_crystal_F_000 408
_exptl_crystal_size_max 0.31
_exptl_crystal_size_mid 0.18
_exptl_crystal_size_min 0.07
_refine_diff_density_max 0.248
_refine_diff_density_min -0.196
_refine_diff_density_rms 0.036
_refine_ls_extinction_coef 0.014(3)
_refine_ls_extinction_expression Fc^*^=kFc[1+0.001xFc^2^\l^3^/sin(2\q)]^-1/4^
_refine_ls_extinction_method SHELXL
_refine_ls_goodness_of_fit_ref 1.054
_refine_ls_hydrogen_treatment 'constr.; refined at O1 with bond restraint'
_refine_ls_matrix_type full
_refine_ls_number_parameters 133
_refine_ls_number_reflns 1517
_refine_ls_number_restraints 1
_refine_ls_restrained_S_all 1.056
_refine_ls_R_factor_all 0.0572
_refine_ls_R_factor_gt 0.0393
_refine_ls_shift/su_max 0.001
_refine_ls_shift/su_mean 0.000
_refine_ls_structure_factor_coef Fsqd
_refine_ls_weighting_details 'calc w=1/[\s^2^(Fo^2^)+(0.0486P)^2^+0.1684P] where P=(Fo^2^+2Fc^2^)/3'
_refine_ls_weighting_scheme calc
_refine_ls_wR_factor_gt 0.0917
_refine_ls_wR_factor_ref 0.0981
_reflns_number_gt 1187
_reflns_number_total 1517
_reflns_threshold_expression >2sigma(I)
_cod_data_source_file cg070377h-file003.cif
_cod_data_source_block 3a
_cod_original_cell_volume 968.14(11)
_cod_original_sg_symbol_H-M P2(1)/c
_cod_database_code 4504367

loop_
_symmetry_equiv_pos_as_xyz
'x, y, z'
'-x, y+1/2, -z+1/2'
'-x, -y, -z'
'x, -y-1/2, z-1/2'

loop_
_atom_site_label
_atom_site_type_symbol
_atom_site_fract_x
_atom_site_fract_y
_atom_site_fract_z
_atom_site_U_iso_or_equiv
_atom_site_adp_type
_atom_site_occupancy
_atom_site_symmetry_multiplicity
_atom_site_calc_flag
_atom_site_refinement_flags
O1 O 0.19270(16) 0.12970(12) 0.22051(12) 0.0406(4) Uani 1 1 d D
H1O H 0.128(3) 0.068(2) 0.225(3) 0.103(10) Uiso 1 1 d D
O2 O 0.31796(14) 0.08828(11) 0.04736(13) 0.0385(4) Uani 1 1 d .
N1 N 0.08842(17) 0.33870(12) 0.07812(14) 0.0305(4) Uani 1 1 d .
N2 N -0.04168(18) 0.44714(13) 0.19514(14) 0.0358(4) Uani 1 1 d .
C1 C -0.0672(2) 0.34245(14) -0.00723(17) 0.0293(4) Uani 1 1 d .
C2 C -0.1418(2) 0.29562(16) -0.14087(18) 0.0385(5) Uani 1 1 d .
H2 H -0.0863 0.2515 -0.1907 0.046 Uiso 1 1 calc .
C3 C -0.3007(2) 0.31736(17) -0.19605(19) 0.0442(5) Uani 1 1 d .
H3 H -0.3555 0.2877 -0.2862 0.053 Uiso 1 1 calc .
C4 C -0.3826(2) 0.38227(19) -0.1216(2) 0.0489(6) Uani 1 1 d .
H4 H -0.4917 0.3942 -0.1620 0.059 Uiso 1 1 calc .
C5 C -0.3078(2) 0.42936(18) 0.0096(2) 0.0438(5) Uani 1 1 d .
H5 H -0.3637 0.4737 0.0587 0.053 Uiso 1 1 calc .
C6 C -0.1466(2) 0.40928(15) 0.06742(18) 0.0317(4) Uani 1 1 d .
C7 C 0.0941(2) 0.40243(15) 0.19539(17) 0.0325(5) Uani 1 1 d .
H7 H 0.1876 0.4136 0.2704 0.039 Uiso 1 1 calc .
C8 C 0.2141(2) 0.26984(16) 0.05379(17) 0.0337(5) Uani 1 1 d .
H8A H 0.3157 0.2953 0.1179 0.040 Uiso 1 1 calc .
H8B H 0.2169 0.2808 -0.0448 0.040 Uiso 1 1 calc .
C9 C 0.1914(2) 0.14407(15) 0.07916(17) 0.0303(4) Uani 1 1 d .
H9 H 0.0896 0.1171 0.0141 0.036 Uiso 1 1 calc .
C10 C 0.3104(3) -0.03302(17) 0.0560(2) 0.0525(6) Uani 1 1 d .
H10A H 0.3996 -0.0666 0.0319 0.079 Uiso 1 1 calc R
H10B H 0.2128 -0.0601 -0.0105 0.079 Uiso 1 1 calc R
H10C H 0.3138 -0.0550 0.1524 0.079 Uiso 1 1 calc R

loop_
_atom_site_aniso_label
_atom_site_aniso_U_11
_atom_site_aniso_U_22
_atom_site_aniso_U_33
_atom_site_aniso_U_23
_atom_site_aniso_U_13
_atom_site_aniso_U_12
O1 0.0517(9) 0.0412(9) 0.0301(7) 0.0024(6) 0.0139(6) -0.0041(7)
O2 0.0383(8) 0.0359(8) 0.0442(8) 0.0035(6) 0.0163(6) 0.0078(6)
N1 0.0326(9) 0.0312(9) 0.0277(8) 0.0028(6) 0.0085(6) 0.0017(7)
N2 0.0418(10) 0.0358(9) 0.0303(8) -0.0012(7) 0.0114(7) 0.0014(8)
C1 0.0324(10) 0.0278(10) 0.0273(9) 0.0048(7) 0.0079(8) 0.0026(8)
C2 0.0448(12) 0.0355(12) 0.0351(10) -0.0049(8) 0.0114(9) 0.0038(9)
C3 0.0432(12) 0.0443(12) 0.0372(11) -0.0069(9) -0.0006(9) 0.0012(10)
C4 0.0345(12) 0.0539(14) 0.0514(13) -0.0023(10) 0.0016(9) 0.0064(10)
C5 0.0410(12) 0.0460(13) 0.0453(11) -0.0042(9) 0.0142(9) 0.0099(10)
C6 0.0365(11) 0.0287(10) 0.0295(9) 0.0013(7) 0.0092(8) 0.0016(8)
C7 0.0391(11) 0.0314(11) 0.0253(9) 0.0012(7) 0.0069(8) -0.0038(9)
C8 0.0321(11) 0.0373(11) 0.0327(10) 0.0053(8) 0.0111(8) 0.0042(8)
C9 0.0280(10) 0.0364(11) 0.0265(9) 0.0010(7) 0.0081(7) 0.0024(8)
C10 0.0646(15) 0.0372(13) 0.0591(13) 0.0014(10) 0.0236(11) 0.0104(11)

loop_
_atom_type_symbol
_atom_type_description
_atom_type_scat_dispersion_real
_atom_type_scat_dispersion_imag
_atom_type_scat_source
C C 0.0033 0.0016 'International Tables Vol C Tables 4.2.6.8 and 6.1.1.4'
H H 0.0000 0.0000 'International Tables Vol C Tables 4.2.6.8 and 6.1.1.4'
N N 0.0061 0.0033 'International Tables Vol C Tables 4.2.6.8 and 6.1.1.4'
O O 0.0106 0.0060 'International Tables Vol C Tables 4.2.6.8 and 6.1.1.4'

loop_
_geom_angle_atom_site_label_1
_geom_angle_atom_site_label_2
_geom_angle_atom_site_label_3
_geom_angle
H1O O1 C9 108.2(18)
C9 O2 C10 113.25(14)
C7 N1 C1 106.07(14)
C7 N1 C8 127.17(14)
C1 N1 C8 126.41(14)
C7 N2 C6 104.18(14)
N1 C1 C6 105.46(14)
N1 C1 C2 131.86(16)
C6 C1 C2 122.67(16)
C3 C2 C1 116.44(17)
C2 C3 C4 121.62(17)
C5 C4 C3 121.62(18)
C4 C5 C6 117.89(18)
C5 C6 C1 119.74(16)
C5 C6 N2 130.21(17)
C1 C6 N2 110.05(15)
N2 C7 N1 114.24(15)
N1 C8 C9 111.59(14)
O1 C9 O2 112.85(13)
O1 C9 C8 108.52(14)
O2 C9 C8 105.16(14)

loop_
_geom_bond_atom_site_label_1
_geom_bond_atom_site_label_2
_geom_bond_distance
O1 H1O 0.93(2)
O1 C9 1.390(2)
O2 C9 1.407(2)
O2 C10 1.424(2)
N1 C7 1.357(2)
N1 C1 1.386(2)
N1 C8 1.448(2)
N2 C7 1.310(2)
N2 C6 1.393(2)
C1 C6 1.392(3)
C1 C2 1.393(2)
C2 C3 1.375(3)
C3 C4 1.393(3)
C4 C5 1.376(3)
C5 C6 1.391(3)
C8 C9 1.515(3)
